data_2013130
loop_
_publ_author_name
'Sopkov\'a-de Oliveira Santos, Jana'
'Lancelot, Jean-Charles'
'Bouillon, Alexandre'
'Rault, Sylvain'

_publ_section_title
;
 2-(6-Bromopyridin-3-yl)-4,4,5,5-tetramethyl-1,3,2-dioxaborolane and
 (6-bromopyridin-3-yl)boronic acid, new bifunctional building blocks
 for combinatorial chemistry
;
_journal_issue 3
_journal_name_full 'Acta Crystallographica Section C'
_journal_page_first o111
_journal_page_last o113
_journal_paper_doi 10.1107/S0108270103000908
_journal_volume 59
_journal_year 2003
_chemical_formula_moiety 'C11 H15 B Br N O2'
_chemical_formula_sum 'C11 H15 B Br N O2'
_chemical_formula_weight 283.96
_chemical_melting_point 365
_chemical_name_systematic
;
2-(6-bromopyridin-3-yl)-4,4,5,5-tetramethyl-1,3-dioxaborolane
;
_space_group_IT_number 14
_symmetry_cell_setting monoclinic
_symmetry_space_group_name_Hall '-P 2ybc'
_symmetry_space_group_name_H-M 'P 1 21/c 1'
_atom_sites_solution_hydrogens geom
_atom_sites_solution_primary direct
_atom_sites_solution_secondary difmap
_audit_creation_method SHELXL97
_cell_angle_alpha 90
_cell_angle_beta 95.024(6)
_cell_angle_gamma 90
_cell_formula_units_Z 4
_cell_length_a 6.4672(4)
_cell_length_b 12.4977(10)
_cell_length_c 16.1074(8)
_cell_measurement_reflns_used 25
_cell_measurement_temperature 293(2)
_cell_measurement_theta_max 25
_cell_measurement_theta_min 18
_cell_volume 1296.88(15)
_computing_cell_refinement 'CAD-4-PC Software (Enraf-Nonius, 1996)'
_computing_data_collection 'CAD-4-PC Software (Enraf-Nonius, 1996)'
_computing_data_reduction 'JANA98 (Pet\<r\'i\<cek & Du\<sek, 1998)'
_computing_molecular_graphics 'ORTEP-3 (Farrugia, 1997)'
_computing_publication_material SHELXL97
_computing_structure_refinement 'SHELXL97 (Sheldrick, 1997)'
_computing_structure_solution 'SHELXS97 (Sheldrick, 1990)'
_diffrn_ambient_temperature 293(2)
_diffrn_measured_fraction_theta_full 1.000
_diffrn_measured_fraction_theta_max 1.000
_diffrn_measurement_device_type 'Enraf-Nonius CAD4'
_diffrn_measurement_method \q/2\q
_diffrn_radiation_monochromator graphite
_diffrn_radiation_source 'fine-focus sealed tube'
_diffrn_radiation_type MoK\a
_diffrn_radiation_wavelength 0.71069
_diffrn_reflns_av_R_equivalents 0.048
_diffrn_reflns_av_sigmaI/netI 0.041
_diffrn_reflns_limit_h_max 9
_diffrn_reflns_limit_h_min -9
_diffrn_reflns_limit_k_max 17
_diffrn_reflns_limit_k_min 0
_diffrn_reflns_limit_l_max 22
_diffrn_reflns_limit_l_min 0
_diffrn_reflns_number 3893
_diffrn_reflns_theta_full 29.96
_diffrn_reflns_theta_max 29.97
_diffrn_reflns_theta_min 2.07
_diffrn_standards_decay_% 8.1
_diffrn_standards_interval_time 60
_diffrn_standards_number 3
_exptl_absorpt_coefficient_mu 3.154
_exptl_absorpt_correction_T_max 0.358
_exptl_absorpt_correction_T_min 0.241
_exptl_absorpt_correction_type gaussian
_exptl_absorpt_process_details '(JANA98; Pet\<r\'i\<cek & Du\<sek, 1998)'
_exptl_crystal_colour 'dark white Grey'
_exptl_crystal_density_diffrn 1.454
_exptl_crystal_density_meas ?
_exptl_crystal_density_method 'not measured'
_exptl_crystal_description prism
_exptl_crystal_F_000 576
_exptl_crystal_size_max 0.60
_exptl_crystal_size_mid 0.44
_exptl_crystal_size_min 0.36
_refine_diff_density_max 0.54
_refine_diff_density_min -0.74
_refine_ls_extinction_method none
_refine_ls_goodness_of_fit_ref 1.018
_refine_ls_hydrogen_treatment constr
_refine_ls_matrix_type full
_refine_ls_number_parameters 149
_refine_ls_number_reflns 3772
_refine_ls_number_restraints 0
_refine_ls_restrained_S_all 1.018
_refine_ls_R_factor_all 0.141
_refine_ls_R_factor_gt 0.068
_refine_ls_shift/su_max 0.001
_refine_ls_shift/su_mean <0.001
_refine_ls_structure_factor_coef Fsqd
_refine_ls_weighting_details 'calc w = 1/[\s^2^(Fo^2^)+(0.0981P)^2^+1.1126P] where P=(Fo^2^+2Fc^2^)/3'
_refine_ls_weighting_scheme calc
_refine_ls_wR_factor_gt 0.176
_refine_ls_wR_factor_ref 0.217
_reflns_number_gt 1849
_reflns_number_total 3772
_reflns_threshold_expression I>2\s(I)
_cod_data_source_file fa1004.cif
_cod_data_source_block I
_cod_depositor_comments
;
The following automatic conversions were performed:
'_symmetry_cell_setting' value 'Monoclinic' changed to 'monoclinic'
according to '/home/saulius/struct/CIF-dictionaries/cif_core.dic'
dictionary named 'cif_core.dic' version 2.4.1 from
2010-06-29.

'_geom_bond_publ_flag' value 'YES' changed to 'yes' according
to '/home/saulius/struct/CIF-dictionaries/cif_core.dic' dictionary named
'cif_core.dic' version 2.4.1 from 2010-06-29 (7 times).

Automatic conversion script
Id: cif_fix_enum 1527 2010-12-29 10:47:43Z saulius 

The following automatic conversions were performed:

'_symmetry_cell_setting' value 'Monoclinic' changed to 'monoclinic'
according to /home/saulius/struct/CIF-dictionaries/cif_core.dic
dictionary named 'cif_core.dic' version 2.4.1 from
2010-06-29.

'_exptl_absorpt_correction_type' value 'Gaussian'
changed to 'gaussian' according to
/home/saulius/struct/CIF-dictionaries/cif_core.dic dictionary named
'cif_core.dic' version 2.4.1 from 2010-06-29.

'_geom_bond_publ_flag'
value 'YES' changed to 'yes' according to
/home/saulius/struct/CIF-dictionaries/cif_core.dic dictionary named
'cif_core.dic' version 2.4.1 from 2010-06-29 (7
times).

'_geom_angle_publ_flag' value 'YES' changed to 'yes'
according to /home/saulius/struct/CIF-dictionaries/cif_core.dic
dictionary named 'cif_core.dic' version 2.4.1 from 2010-06-29 (3
times).

Automatic conversion script
Id: cif_fix_values 1715 2011-07-08 13:25:40Z adriana 

The following automatic conversions were performed:

'_exptl_crystal_density_meas' value 'not measured' was changed to '?'
- the value is perceived as not measured.

Automatic conversion script
Id: cif_fix_values 3008 2015-01-20 13:52:24Z robertas 
;
_cod_original_sg_symbol_H-M 'P 21/c'
_cod_database_code 2013130
_cod_database_fobs_code 2013130

loop_
_symmetry_equiv_pos_as_xyz
'x, y, z'
'-x, y+1/2, -z+1/2'
'-x, -y, -z'
'x, -y-1/2, z-1/2'

loop_
_atom_site_label
_atom_site_fract_x
_atom_site_fract_y
_atom_site_fract_z
_atom_site_U_iso_or_equiv
_atom_site_adp_type
_atom_site_calc_flag
_atom_site_refinement_flags
_atom_site_occupancy
_atom_site_disorder_assembly
_atom_site_disorder_group
_atom_site_type_symbol
Br1 1.02733(12) 0.76997(6) 0.40268(3) 0.1081(4) Uani d . 1 . . Br
N1 1.0439(6) 0.8746(3) 0.5517(2) 0.0709(10) Uani d . 1 . . N
C6 0.9638(7) 0.9211(4) 0.6163(3) 0.0646(11) Uani d . 1 . . C
H6 1.0562 0.9479 0.6588 0.077 Uiso calc R 1 . . H
C5 0.7544(6) 0.9326(3) 0.6249(2) 0.0520(9) Uani d . 1 . . C
C4 0.6191(7) 0.8947(4) 0.5595(3) 0.0606(10) Uani d . 1 . . C
H4 0.4765 0.9022 0.5614 0.073 Uiso calc R 1 . . H
C3 0.6959(8) 0.8462(4) 0.4921(3) 0.0691(12) Uani d . 1 . . C
H3 0.6084 0.8197 0.4480 0.083 Uiso calc R 1 . . H
C2 0.9087(8) 0.8387(4) 0.4930(3) 0.0658(12) Uani d . 1 . . C
B 0.6782(7) 0.9857(4) 0.7042(3) 0.0527(11) Uani d . 1 . . B
O1 0.8077(4) 1.0143(3) 0.77008(18) 0.0752(10) Uani d . 1 . . O
O2 0.4777(5) 1.0103(3) 0.7128(2) 0.0765(10) Uani d . 1 . . O
C7 0.6859(8) 1.0767(6) 0.8259(3) 0.095(2) Uani d . 1 . . C
C8 0.4689(8) 1.0497(5) 0.7978(3) 0.0837(16) Uani d . 1 . . C
C71 0.7754(11) 1.0712(7) 0.9104(3) 0.118(3) Uani d . 1 . . C
H71A 0.7915 0.9976 0.9269 0.178 Uiso calc R 1 . . H
H71B 0.6860 1.1067 0.9461 0.178 Uiso calc R 1 . . H
H71C 0.9087 1.1056 0.9147 0.178 Uiso calc R 1 . . H
C72 0.7112(14) 1.2007(5) 0.7954(5) 0.128(3) Uani d . 1 . . C
H72A 0.6705 1.2483 0.8378 0.192 Uiso calc R 1 . . H
H72B 0.6246 1.2125 0.7448 0.192 Uiso calc R 1 . . H
H72C 0.8534 1.2139 0.7859 0.192 Uiso calc R 1 . . H
C81 0.419(2) 0.9437(9) 0.8510(5) 0.222(7) Uani d . 1 . . C
H81A 0.3569 0.9646 0.9006 0.333 Uiso calc R 1 . . H
H81B 0.5450 0.9054 0.8660 0.333 Uiso calc R 1 . . H
H81C 0.3240 0.8985 0.8178 0.333 Uiso calc R 1 . . H
C82 0.3002(10) 1.1264(8) 0.8023(5) 0.136(3) Uani d . 1 . . C
H82A 0.3265 1.1883 0.7695 0.203 Uiso calc R 1 . . H
H82B 0.2912 1.1473 0.8592 0.203 Uiso calc R 1 . . H
H82C 0.1717 1.0940 0.7810 0.203 Uiso calc R 1 . . H

loop_
_atom_site_aniso_label
_atom_site_aniso_U_11
_atom_site_aniso_U_22
_atom_site_aniso_U_33
_atom_site_aniso_U_12
_atom_site_aniso_U_13
_atom_site_aniso_U_23
Br1 0.1483(7) 0.1144(6) 0.0665(4) 0.0478(4) 0.0376(4) -0.0118(3)
N1 0.067(2) 0.081(3) 0.067(2) 0.018(2) 0.0190(19) -0.005(2)
C6 0.062(3) 0.073(3) 0.060(2) 0.007(2) 0.011(2) -0.006(2)
C5 0.058(2) 0.051(2) 0.0481(19) 0.0055(18) 0.0109(17) -0.0022(17)
C4 0.062(3) 0.063(3) 0.056(2) 0.003(2) 0.0063(19) -0.002(2)
C3 0.082(3) 0.073(3) 0.051(2) 0.006(2) 0.004(2) -0.008(2)
C2 0.094(3) 0.058(3) 0.048(2) 0.015(2) 0.020(2) -0.0034(19)
B 0.058(3) 0.053(3) 0.048(2) -0.001(2) 0.008(2) -0.0021(19)
O1 0.0526(17) 0.112(3) 0.0610(17) 0.0118(17) 0.0046(14) -0.0305(18)
O2 0.0530(17) 0.115(3) 0.0617(17) 0.0034(17) 0.0081(13) -0.0300(18)
C7 0.059(3) 0.159(6) 0.068(3) 0.012(3) 0.008(2) -0.052(4)
C8 0.067(3) 0.125(5) 0.061(3) 0.004(3) 0.019(2) -0.035(3)
C71 0.106(5) 0.189(8) 0.059(3) 0.020(5) -0.002(3) -0.043(4)
C72 0.174(8) 0.072(4) 0.150(7) -0.017(4) 0.079(6) -0.036(4)
C81 0.381(17) 0.189(10) 0.115(6) -0.180(11) 0.129(8) -0.046(6)
C82 0.070(4) 0.201(9) 0.136(6) 0.013(5) 0.014(4) -0.091(6)

loop_
_atom_type_symbol
_atom_type_description
_atom_type_scat_dispersion_real
_atom_type_scat_dispersion_imag
_atom_type_scat_source
C C 0.0033 0.0016 'International Tables Vol C Tables 4.2.6.8 and 6.1.1.4'
H H 0.0000 0.0000 'International Tables Vol C Tables 4.2.6.8 and 6.1.1.4'
N N 0.0061 0.0033 'International Tables Vol C Tables 4.2.6.8 and 6.1.1.4'
O O 0.0106 0.0060 'International Tables Vol C Tables 4.2.6.8 and 6.1.1.4'
B B 0.0013 0.0007 'International Tables Vol C Tables 4.2.6.8 and 6.1.1.4'
Br Br -0.2901 2.4595 'International Tables Vol C Tables 4.2.6.8 and 6.1.1.4'

loop_
_geom_angle_atom_site_label_1
_geom_angle_atom_site_label_2
_geom_angle_atom_site_label_3
_geom_angle
_geom_angle_publ_flag
C2 N1 C6 115.6(4) ?
N1 C6 C5 125.0(4) ?
N1 C6 H6 117.5 ?
C5 C6 H6 117.5 ?
C6 C5 C4 116.4(4) ?
C6 C5 B 120.7(4) ?
C4 C5 B 122.9(4) ?
C3 C4 C5 120.1(4) ?
C3 C4 H4 119.9 ?
C5 C4 H4 119.9 ?
C4 C3 C2 116.9(4) ?
C4 C3 H3 121.6 ?
C2 C3 H3 121.6 ?
N1 C2 C3 125.9(4) ?
N1 C2 Br1 114.6(4) ?
C3 C2 Br1 119.4(4) ?
O1 B O2 113.3(4) yes
O1 B C5 122.8(4) yes
O2 B C5 123.9(4) yes
B O1 C7 107.1(3) ?
B O2 C8 106.9(4) ?
C71 C7 O1 111.2(5) ?
C71 C7 C8 125.0(6) ?
O1 C7 C8 103.8(4) ?
C71 C7 C72 106.6(6) ?
O1 C7 C72 104.3(5) ?
C8 C7 C72 104.0(6) ?
C82 C8 O2 111.0(5) ?
C82 C8 C7 122.1(6) ?
O2 C8 C7 104.5(4) ?
C82 C8 C81 108.9(7) ?
O2 C8 C81 104.2(5) ?
C7 C8 C81 104.7(7) ?
C7 C71 H71A 109.5 ?
C7 C71 H71B 109.5 ?
H71A C71 H71B 109.5 ?
C7 C71 H71C 109.5 ?
H71A C71 H71C 109.5 ?
H71B C71 H71C 109.5 ?
C7 C72 H72A 109.5 ?
C7 C72 H72B 109.5 ?
H72A C72 H72B 109.5 ?
C7 C72 H72C 109.5 ?
H72A C72 H72C 109.5 ?
H72B C72 H72C 109.5 ?
C8 C81 H81A 109.5 ?
C8 C81 H81B 109.5 ?
H81A C81 H81B 109.5 ?
C8 C81 H81C 109.5 ?
H81A C81 H81C 109.5 ?
H81B C81 H81C 109.5 ?
C8 C82 H82A 109.5 ?
C8 C82 H82B 109.5 ?
H82A C82 H82B 109.5 ?
C8 C82 H82C 109.5 ?
H82A C82 H82C 109.5 ?
H82B C82 H82C 109.5 ?

loop_
_geom_bond_atom_site_label_1
_geom_bond_atom_site_label_2
_geom_bond_site_symmetry_2
_geom_bond_distance
_geom_bond_publ_flag
Br1 C2 . 1.907(4) ?
N1 C2 . 1.309(6) ?
N1 C6 . 1.336(5) ?
C6 C5 . 1.381(6) ?
C6 H6 . 0.9300 ?
C5 C4 . 1.393(6) ?
C5 B . 1.557(6) yes
C4 C3 . 1.373(6) ?
C4 H4 . 0.9300 ?
C3 C2 . 1.378(7) ?
C3 H3 . 0.9300 ?
B O1 . 1.342(5) yes
B O2 . 1.351(6) yes
O1 C7 . 1.469(5) ?
O2 C8 . 1.461(5) ?
C7 C71 . 1.434(7) yes
C7 C8 . 1.475(8) ?
C7 C72 . 1.638(11) yes
C8 C82 . 1.459(9) yes
C8 C81 . 1.626(11) yes
C71 H71A . 0.9600 ?
C71 H71B . 0.9600 ?
C71 H71C . 0.9600 ?
C72 H72A . 0.9600 ?
C72 H72B . 0.9600 ?
C72 H72C . 0.9600 ?
C81 H81A . 0.9600 ?
C81 H81B . 0.9600 ?
C81 H81C . 0.9600 ?
C82 H82A . 0.9600 ?
C82 H82B . 0.9600 ?
C82 H82C . 0.9600 ?

loop_
_cod_related_entry_id
_cod_related_entry_database
_cod_related_entry_code
1 ChemSpider 2073607
